data_2104344
loop_
_publ_author_name
'St\"oger, Berthold'
'Weil, Matthias'
'Zobetz, Erich'
'Giester, Gerald'

_publ_section_title
;
 Polymorphism of CaTeO~3~ and solid solutions
 Ca~<i>x~</i>Sr~1{-~<i>x</i>}TeO~3~
;
_journal_coeditor_code SN5078
_journal_issue 2
_journal_name_full 'Acta Crystallographica Section B'
_journal_page_first 167
_journal_page_last 181
_journal_paper_doi 10.1107/S0108768109002997
_journal_volume 65
_journal_year 2009
_chemical_formula_structural 'Ca0.55 Te0.45 O3'
_chemical_formula_sum 'Ca0.55 O3 Sr0.45 Te'
_chemical_formula_weight 236.91
_chemical_name_systematic
;
 calcium(II) strontium(II) tellurium(IV) oxide (0.55/0.45/1/3)
;
_space_group_IT_number 4
_symmetry_cell_setting monoclinic
_symmetry_space_group_name_Hall 'P 2yb'
_symmetry_space_group_name_H-M 'P 1 21 1'
_atom_sites_solution_primary direct
_atom_sites_solution_secondary difmap
_audit_creation_method SHELXL-97
_cell_angle_alpha 90.00
_cell_angle_beta 109.975(3)
_cell_angle_gamma 90.00
_cell_formula_units_Z 6
_cell_length_a 8.5689(17)
_cell_length_b 5.7805(11)
_cell_length_c 11.553(2)
_cell_measurement_reflns_used 4755
_cell_measurement_temperature 273(2)
_cell_measurement_theta_max 31.0
_cell_measurement_theta_min 2.5
_cell_volume 537.83(18)
_computing_cell_refinement 'SAINT-Plus (Bruker, 2003)'
_computing_data_collection 'SMART (Bruker, 2003)'
_computing_data_reduction SAINT-Plus
_computing_structure_refinement 'SHELXL-97 (Sheldrick, 1997)'
_computing_structure_solution 'SHELXS-97 (Sheldrick, 1990)'
_diffrn_ambient_temperature 273(2)
_diffrn_measured_fraction_theta_full 0.994
_diffrn_measured_fraction_theta_max 0.994
_diffrn_measurement_device_type 'Bruker SMART APEX CCD'
_diffrn_measurement_method '\w scans'
_diffrn_radiation_monochromator graphite
_diffrn_radiation_source 'fine-focus sealed tube'
_diffrn_radiation_type MoK\a
_diffrn_radiation_wavelength 0.71073
_diffrn_reflns_av_R_equivalents 0.0214
_diffrn_reflns_av_sigmaI/netI 0.0301
_diffrn_reflns_limit_h_max 12
_diffrn_reflns_limit_h_min -12
_diffrn_reflns_limit_k_max 7
_diffrn_reflns_limit_k_min -8
_diffrn_reflns_limit_l_max 15
_diffrn_reflns_limit_l_min -16
_diffrn_reflns_number 6223
_diffrn_reflns_theta_full 31.00
_diffrn_reflns_theta_max 31.00
_diffrn_reflns_theta_min 2.53
_diffrn_standards_number 0
_exptl_absorpt_coefficient_mu 15.470
_exptl_absorpt_correction_T_max 0.6540
_exptl_absorpt_correction_T_min 0.0901
_exptl_absorpt_correction_type multi-scan
_exptl_absorpt_process_details '(SADABS; Bruker, 2004)'
_exptl_crystal_colour colourless
_exptl_crystal_density_diffrn 4.389
_exptl_crystal_density_method 'not measured'
_exptl_crystal_description fragment
_exptl_crystal_F_000 624
_exptl_crystal_size_max 0.30
_exptl_crystal_size_mid 0.06
_exptl_crystal_size_min 0.03
_refine_diff_density_max 0.735
_refine_diff_density_min -0.864
_refine_ls_abs_structure_details 'Flack H D (1983), Acta Cryst. A39, 876-881'
_refine_ls_abs_structure_Flack 0.498(9)
_refine_ls_extinction_coef 0.0082(3)
_refine_ls_extinction_expression Fc^*^=kFc[1+0.001xFc^2^\l^3^/sin(2\q)]^-1/4^
_refine_ls_extinction_method SHELXL
_refine_ls_goodness_of_fit_ref 1.056
_refine_ls_matrix_type full
_refine_ls_number_parameters 141
_refine_ls_number_reflns 3266
_refine_ls_number_restraints 1
_refine_ls_restrained_S_all 1.056
_refine_ls_R_factor_all 0.0197
_refine_ls_R_factor_gt 0.0192
_refine_ls_shift/su_max 0.001
_refine_ls_shift/su_mean 0.000
_refine_ls_structure_factor_coef Fsqd
_refine_ls_weighting_details 'w=1/[\s^2^(Fo^2^)+(0.0175P)^2^+0.3278P] where P=(Fo^2^+2Fc^2^)/3'
_refine_ls_weighting_scheme calc
_refine_ls_wR_factor_gt 0.0443
_refine_ls_wR_factor_ref 0.0445
_reflns_number_gt 3222
_reflns_number_total 3266
_reflns_threshold_expression >2sigma(I)
_cod_data_source_file sn5078.cif
_cod_data_source_block Ca0.55Sr0.45TeO3
_cod_original_sg_symbol_H-M 'P 21'
_cod_database_code 2104344
_cod_database_fobs_code 2104344

loop_
_symmetry_equiv_pos_as_xyz
'x, y, z'
'-x, y+1/2, -z'

loop_
_atom_site_type_symbol
_atom_site_label
_atom_site_fract_x
_atom_site_fract_y
_atom_site_fract_z
_atom_site_U_iso_or_equiv
_atom_site_adp_type
_atom_site_calc_flag
_atom_site_refinement_flags
_atom_site_occupancy
_atom_site_disorder_assembly
_atom_site_disorder_group
Te Te1 0.66448(3) 0.24676(4) 0.24718(2) 0.01831(6) Uani d . 1 . .
Te Te2 0.31229(3) 0.26279(5) 0.47355(2) 0.02255(7) Uani d . 1 . .
Te Te3 0.74562(3) 0.18758(5) 0.83152(2) 0.01725(6) Uani d . 1 . .
Sr Sr1 0.00594(4) 0.18468(9) 0.13873(4) 0.01737(14) Uani d P 0.689(4) . .
Sr Sr2 0.01550(7) 0.24044(11) 0.61401(5) 0.01933(18) Uani d P 0.363(4) . .
Sr Sr3 0.70041(7) 0.69450(11) 0.05488(5) 0.01715(18) Uani d P 0.287(4) . .
Ca Ca1 0.00594(4) 0.18468(9) 0.13873(4) 0.01737(14) Uani d P 0.311(4) . .
Ca Ca2 0.01550(7) 0.24044(11) 0.61401(5) 0.01933(18) Uani d P 0.637(4) . .
Ca Ca3 0.70041(7) 0.69450(11) 0.05488(5) 0.01715(18) Uani d P 0.713(4) . .
O O1 0.8401(4) 0.4375(6) 0.2482(3) 0.0270(7) Uani d . 1 . .
O O2 0.7594(4) -0.0195(6) 0.2081(3) 0.0272(7) Uani d . 1 . .
O O3 0.5333(4) 0.3523(6) 0.0918(3) 0.0307(7) Uani d . 1 . .
O O4 0.2561(4) 0.2962(7) 0.3062(3) 0.0371(9) Uani d . 1 . .
O O5 0.1928(5) 0.4961(7) 0.5160(4) 0.0358(9) Uani d . 1 . .
O O6 0.1708(5) 0.0358(7) 0.4877(4) 0.0422(10) Uani d . 1 . .
O O7 0.7891(4) 0.4256(6) 0.9462(3) 0.0251(7) Uani d . 1 . .
O O8 0.8372(4) -0.0425(5) 0.9482(3) 0.0194(6) Uani d . 1 . .
O O9 0.9317(4) 0.2599(6) 0.7907(3) 0.0295(6) Uani d . 1 . .

loop_
_atom_site_aniso_label
_atom_site_aniso_U_11
_atom_site_aniso_U_22
_atom_site_aniso_U_33
_atom_site_aniso_U_12
_atom_site_aniso_U_13
_atom_site_aniso_U_23
Te1 0.01903(10) 0.01888(13) 0.01893(11) 0.00208(9) 0.00895(8) 0.00071(10)
Te2 0.01980(11) 0.02716(15) 0.01893(12) 0.00092(11) 0.00433(9) 0.00313(11)
Te3 0.01945(10) 0.01760(12) 0.01446(10) 0.00061(9) 0.00548(8) 0.00016(9)
Sr1 0.0185(2) 0.0174(2) 0.0179(2) -0.00142(18) 0.00841(15) -0.00036(19)
Sr2 0.0277(3) 0.0163(3) 0.0158(3) 0.0024(2) 0.00978(19) -0.0001(2)
Sr3 0.0230(3) 0.0143(3) 0.0153(3) -0.0001(2) 0.00796(19) -0.0010(2)
Ca1 0.0185(2) 0.0174(2) 0.0179(2) -0.00142(18) 0.00841(15) -0.00036(19)
Ca2 0.0277(3) 0.0163(3) 0.0158(3) 0.0024(2) 0.00978(19) -0.0001(2)
Ca3 0.0230(3) 0.0143(3) 0.0153(3) -0.0001(2) 0.00796(19) -0.0010(2)
O1 0.0250(15) 0.0271(17) 0.0268(17) -0.0053(13) 0.0061(13) -0.0051(14)
O2 0.0373(18) 0.0207(16) 0.0255(16) 0.0058(13) 0.0132(14) -0.0017(13)
O3 0.0214(14) 0.0360(19) 0.0301(17) -0.0051(13) 0.0028(13) 0.0061(14)
O4 0.0428(19) 0.048(2) 0.0223(15) 0.0018(17) 0.0134(14) 0.0070(16)
O5 0.047(2) 0.0249(19) 0.0333(19) 0.0060(15) 0.0111(17) -0.0026(15)
O6 0.061(3) 0.0280(19) 0.050(2) -0.0151(19) 0.035(2) -0.0098(18)
O7 0.0322(17) 0.0215(16) 0.0273(17) 0.0016(13) 0.0173(14) -0.0052(13)
O8 0.0240(14) 0.0171(14) 0.0166(14) -0.0010(11) 0.0063(11) 0.0014(11)
O9 0.0389(15) 0.0306(16) 0.0287(15) -0.0092(15) 0.0239(13) -0.0067(15)

loop_
_atom_type_symbol
_atom_type_description
_atom_type_scat_dispersion_real
_atom_type_scat_dispersion_imag
_atom_type_scat_source
O O 0.0106 0.0060 'International Tables Vol C Tables 4.2.6.8 and 6.1.1.4'
Ca Ca 0.2262 0.3064 'International Tables Vol C Tables 4.2.6.8 and 6.1.1.4'
Sr Sr -1.5307 3.2498 'International Tables Vol C Tables 4.2.6.8 and 6.1.1.4'
Te Te -0.5308 1.6751 'International Tables Vol C Tables 4.2.6.8 and 6.1.1.4'

loop_
_geom_angle_atom_site_label_1
_geom_angle_atom_site_label_2
_geom_angle_atom_site_label_3
_geom_angle_site_symmetry_1
_geom_angle_site_symmetry_3
_geom_angle
_geom_angle_publ_flag
O1 Te1 O3 . . 91.87(15) y
O1 Te1 O2 . . 94.11(16) y
O3 Te1 O2 . . 101.89(16) y
O6 Te2 O4 . . 103.04(19) y
O6 Te2 O5 . . 93.18(17) y
O4 Te2 O5 . . 103.40(18) y
O7 Te3 O9 . . 91.94(14) y
O7 Te3 O8 . . 94.60(14) y
O9 Te3 O8 . . 99.10(15) y
O4 Sr1 O8 . 2_656 72.73(11) n
O4 Sr1 O8 . 1_454 155.47(11) n
O8 Sr1 O8 2_656 1_454 101.71(6) n
O4 Sr1 O9 . 2_646 88.28(12) n
O8 Sr1 O9 2_656 2_646 130.21(9) n
O8 Sr1 O9 1_454 2_646 77.16(10) n
O4 Sr1 O1 . 1_455 86.83(11) n
O8 Sr1 O1 2_656 1_455 107.15(11) n
O8 Sr1 O1 1_454 1_455 117.35(10) n
O9 Sr1 O1 2_646 1_455 117.48(10) n
O4 Sr1 O7 . 2_646 86.05(12) n
O8 Sr1 O7 2_656 2_646 72.61(10) n
O8 Sr1 O7 1_454 2_646 69.63(10) n
O9 Sr1 O7 2_646 2_646 60.24(9) n
O1 Sr1 O7 1_455 2_646 172.58(10) n
O4 Sr1 O7 . 1_454 132.80(12) n
O8 Sr1 O7 2_656 1_454 70.21(10) n
O8 Sr1 O7 1_454 1_454 62.18(10) n
O9 Sr1 O7 2_646 1_454 138.42(10) n
O1 Sr1 O7 1_455 1_454 77.36(10) n
O7 Sr1 O7 2_646 1_454 109.12(6) n
O4 Sr1 O2 . 1_455 115.80(11) n
O8 Sr1 O2 2_656 1_455 162.93(10) n
O8 Sr1 O2 1_454 1_455 76.47(10) n
O9 Sr1 O2 2_646 1_455 66.39(9) n
O1 Sr1 O2 1_455 1_455 60.56(11) n
O7 Sr1 O2 2_646 1_455 121.21(10) n
O7 Sr1 O2 1_454 1_455 94.52(10) n
O4 Sr1 Te3 . 1_454 153.05(8) n
O8 Sr1 Te3 2_656 1_454 80.37(7) n
O8 Sr1 Te3 1_454 1_454 31.35(7) n
O6 Sr2 O5 2_556 2_546 83.14(14) n
O6 Sr2 O9 2_556 1_455 92.39(13) n
O5 Sr2 O9 2_546 1_455 100.89(12) n
O6 Sr2 O1 2_556 2_646 164.64(13) n
O5 Sr2 O1 2_546 2_646 95.23(13) n
O9 Sr2 O1 1_455 2_646 72.86(12) n
O6 Sr2 O6 2_556 . 116.32(9) n
O5 Sr2 O6 2_546 . 77.87(13) n
O9 Sr2 O6 1_455 . 150.61(13) n
O1 Sr2 O6 2_646 . 77.99(13) n
O6 Sr2 O5 2_556 . 76.81(12) n
O5 Sr2 O5 2_546 . 118.83(7) n
O9 Sr2 O5 1_455 . 136.62(12) n
O1 Sr2 O5 2_646 . 116.79(12) n
O6 Sr2 O5 . . 61.88(11) n
O6 Sr2 O2 2_556 2_656 101.23(14) n
O5 Sr2 O2 2_546 2_656 170.39(12) n
O9 Sr2 O2 1_455 2_656 70.55(11) n
O1 Sr2 O2 2_646 2_656 78.26(12) n
O6 Sr2 O2 . 2_656 107.29(13) n
O5 Sr2 O2 . 2_656 70.69(12) n
O7 Sr3 O3 1_554 2_655 103.43(13) n
O7 Sr3 O2 1_554 1_565 150.10(13) n
O3 Sr3 O2 2_655 1_565 100.56(13) n
O7 Sr3 O8 1_554 1_564 80.92(11) n
O3 Sr3 O8 2_655 1_564 80.40(12) n
O2 Sr3 O8 1_565 1_564 85.79(12) n
O7 Sr3 O3 1_554 . 82.87(12) n
O3 Sr3 O3 2_655 . 91.89(8) n
O2 Sr3 O3 1_565 . 114.02(13) n
O8 Sr3 O3 1_564 . 159.86(11) n
O7 Sr3 O1 1_554 . 86.65(11) n
O3 Sr3 O1 2_655 . 151.34(12) n
O2 Sr3 O1 1_565 . 80.66(12) n
O8 Sr3 O1 1_564 . 128.05(10) n
O3 Sr3 O1 . . 62.41(10) n
O7 Sr3 O9 1_554 2_756 86.26(11) n
O3 Sr3 O9 2_655 2_756 146.50(12) n
O2 Sr3 O9 1_565 2_756 63.97(11) n
O8 Sr3 O9 1_564 2_756 69.43(9) n
O3 Sr3 O9 . 2_756 121.34(10) n
O1 Sr3 O9 . 2_756 59.52(9) n
Te1 O1 Sr2 . 2_656 131.86(17) n
Te1 O1 Sr3 . . 101.43(13) n
Sr2 O1 Sr3 2_656 . 97.69(13) n
Te1 O1 Sr1 . 1_655 103.59(15) n
Sr2 O1 Sr1 2_656 1_655 118.70(12) n
Sr3 O1 Sr1 . 1_655 93.98(11) n
Te1 O2 Sr3 . 1_545 139.78(19) n
Te1 O2 Sr2 . 2_646 120.07(16) n
Sr3 O2 Sr2 1_545 2_646 97.30(12) n
Te1 O2 Sr1 . 1_655 99.05(14) n
Sr3 O2 Sr1 1_545 1_655 94.08(11) n
Sr2 O2 Sr1 2_646 1_655 91.28(11) n
Te1 O3 Sr3 . 2_645 131.25(18) n
Te1 O3 Sr3 . . 103.02(14) n
Sr3 O3 Sr3 2_645 . 125.01(14) n
Te2 O4 Sr1 . . 130.71(18) n
Te2 O5 Sr2 . 2_556 129.03(19) n
Te2 O5 Sr2 . . 99.04(16) n
Sr2 O5 Sr2 2_556 . 100.76(14) n
Te2 O6 Sr2 . 2_546 146.2(2) n
Te2 O6 Sr2 . . 101.96(16) n
Sr2 O6 Sr2 2_546 . 102.81(14) n
Te3 O7 Sr3 . 1_556 150.75(17) n
Te3 O7 Sr1 . 2_656 98.43(12) n
Sr3 O7 Sr1 1_556 2_656 101.51(12) n
Te3 O7 Sr1 . 1_656 96.76(13) n
Sr3 O7 Sr1 1_556 1_656 99.22(12) n
Sr1 O7 Sr1 2_656 1_656 103.25(11) n
Te3 O8 Sr3 . 1_546 129.85(15) n
Te3 O8 Sr1 . 2_646 108.14(13) n
Sr3 O8 Sr1 1_546 2_646 102.88(11) n
Te3 O8 Sr1 . 1_656 103.38(13) n
Sr3 O8 Sr1 1_546 1_656 96.39(10) n
Sr1 O8 Sr1 2_646 1_656 116.67(12) n
Te3 O9 Sr2 . 1_655 137.82(16) n
Te3 O9 Sr1 . 2_656 103.69(13) n
Sr2 O9 Sr1 1_655 2_656 102.96(12) n
Te3 O9 Sr3 . 2_746 128.68(15) n
Sr2 O9 Sr3 1_655 2_746 86.68(9) n
Sr1 O9 Sr3 2_656 2_746 82.72(9) n

loop_
_geom_bond_atom_site_label_1
_geom_bond_atom_site_label_2
_geom_bond_site_symmetry_2
_geom_bond_distance
_geom_bond_publ_flag
Te1 O1 . 1.862(3) y
Te1 O3 . 1.866(3) y
Te1 O2 . 1.867(3) y
Te1 Sr3 . 3.4923(8) n
Te1 Sr1 1_655 3.5727(7) n
Te1 Sr3 2_645 3.8198(8) n
Te1 Sr2 2_656 3.9027(8) n
Te1 Sr2 2_646 3.9565(8) n
Te1 Sr3 1_545 3.9609(9) n
Te2 O6 . 1.831(4) y
Te2 O4 . 1.836(3) y
Te2 O5 . 1.857(4) y
Te2 Sr2 . 3.4550(8) n
Te2 Sr2 2_556 3.8203(8) n
Te2 Sr1 . 3.8884(8) n
Te2 Sr2 2_546 4.0110(9) n
Te3 O7 . 1.858(3) y
Te3 O9 . 1.858(3) y
Te3 O8 . 1.865(3) y
Te3 Sr1 1_656 3.4878(7) n
Te3 Sr1 2_656 3.5224(7) n
Te3 Sr1 2_646 3.5497(7) n
Te3 Sr3 1_546 3.9517(8) n
Te3 Sr2 1_655 3.9656(8) n
Te3 Sr3 1_556 4.0099(8) n
Sr1 O4 . 2.433(4) y
Sr1 O8 2_656 2.495(3) y
Sr1 O8 1_454 2.547(3) y
Sr1 O9 2_646 2.585(4) y
Sr1 O1 1_455 2.643(3) y
Sr1 O7 2_646 2.733(3) y
Sr1 O7 1_454 2.741(3) y
Sr1 O2 1_455 2.767(4) y
Sr1 Te3 1_454 3.4878(7) n
Sr1 Te3 2_646 3.5224(7) n
Sr1 Te3 2_656 3.5497(7) n
Sr1 Te1 1_455 3.5727(7) n
Sr2 O6 2_556 2.358(4) y
Sr2 O5 2_546 2.368(4) y
Sr2 O9 1_455 2.387(3) y
Sr2 O1 2_646 2.405(3) y
Sr2 O6 . 2.575(4) y
Sr2 O5 . 2.636(4) y
Sr2 O2 2_656 2.676(4) y
Sr2 Sr3 2_646 3.7773(10) n
Sr2 Te2 2_546 3.8203(9) n
Sr2 Sr2 2_546 3.8582(9) n
Sr3 O7 1_554 2.285(3) y
Sr3 O3 2_655 2.323(3) y
Sr3 O2 1_565 2.347(3) y
Sr3 O8 1_564 2.488(3) y
Sr3 O3 . 2.561(3) y
Sr3 O1 . 2.608(4) y
Sr3 O9 2_756 3.069(3) y
Sr3 Sr1 1_665 3.7535(9) n
Sr3 Sr2 2_656 3.7773(10) n
